data_7218896
loop_
_publ_author_name
'Ou, Hsiu-Wei'
'Chiang, Michael, Y.'
'Vandavasi, Jaya Kishore'
'Lu, Wei-Yi'
'Chen, Yen-Jen'
'Tseng, Hsi-Ching'
'Lai, Yi-Chun'
'Chen, Hsuan-Ying'

_publ_section_title
;
 Comparative Study of Ring-Opening Polymerization of L-Lactide and
 \e-Caprolactone Using Zirconium Hexadentate Bis(aminophenolate) Complexes
 as Catalysts
;
_journal_name_full 'RSC Adv.'
_journal_paper_doi 10.1039/C4RA13236J
_journal_year 2014
_chemical_formula_moiety 'C28.08 H35.05 N O2 S Zr0.50'
_chemical_formula_sum 'C28.08 H35.05 N O2 S Zr0.5'
_chemical_formula_weight 496.19
_chemical_name_systematic LThZr(OBn)2
_chemical_properties_physical 'Air-sensitive, Moisture-sensitive'
_space_group_IT_number 15
_symmetry_cell_setting monoclinic
_symmetry_space_group_name_Hall '-C 2yc'
_symmetry_space_group_name_H-M 'C 1 2/c 1'
_atom_sites_solution_hydrogens geom
_atom_sites_solution_primary direct
_atom_sites_solution_secondary difmap
_audit_block_doi 10.5517/cc1371bq
_audit_creation_method SHELXL-97
_audit_update_record
;
2014-08-18 deposited with the CCDC.
2014-11-20 downloaded from the CCDC.
;
_cell_angle_alpha 90.00
_cell_angle_beta 92.017(3)
_cell_angle_gamma 90.00
_cell_formula_units_Z 8
_cell_length_a 18.2870(5)
_cell_length_b 11.7537(4)
_cell_length_c 24.4960(8)
_cell_measurement_reflns_used 5524
_cell_measurement_temperature 112.8(2)
_cell_measurement_theta_max 29.1064
_cell_measurement_theta_min 2.8226
_cell_volume 5261.9(3)
_computing_cell_refinement
; 
CrysAlisPro, Agilent Technologies, 
Version 1.171.35.19 (release 27-10-2011 CrysAlis171 .NET) 
(compiled Oct 27 2011,15:02:11) 
;
_computing_data_collection
; 
CrysAlisPro, Agilent Technologies, 
Version 1.171.35.19 (release 27-10-2011 CrysAlis171 .NET) 
(compiled Oct 27 2011,15:02:11) 
;
_computing_data_reduction
; 
CrysAlisPro, Agilent Technologies, 
Version 1.171.35.19 (release 27-10-2011 CrysAlis171 .NET) 
(compiled Oct 27 2011,15:02:11) 
;
_computing_molecular_graphics 'Bruker SHELXTL'
_computing_publication_material 'Bruker SHELXTL'
_computing_structure_refinement 'SHELXL-97 (Sheldrick, 2008)'
_computing_structure_solution 'SHELXS-97 (Sheldrick, 2008)'
_diffrn_ambient_temperature 112.8(2)
_diffrn_detector_area_resol_mean 16.0690
_diffrn_measured_fraction_theta_full 0.998
_diffrn_measured_fraction_theta_max 0.869
_diffrn_measurement_device_type 'Xcalibur, Sapphire3, Gemini'
_diffrn_measurement_method '\w scans'
_diffrn_radiation_monochromator graphite
_diffrn_radiation_source 'Enhance (Mo) X-ray Source'
_diffrn_radiation_type 'Mo K\a'
_diffrn_radiation_wavelength 0.7107
_diffrn_reflns_av_R_equivalents 0.0337
_diffrn_reflns_av_sigmaI/netI 0.0464
_diffrn_reflns_limit_h_max 24
_diffrn_reflns_limit_h_min -22
_diffrn_reflns_limit_k_max 16
_diffrn_reflns_limit_k_min -13
_diffrn_reflns_limit_l_max 30
_diffrn_reflns_limit_l_min -32
_diffrn_reflns_number 16490
_diffrn_reflns_theta_full 26.00
_diffrn_reflns_theta_max 29.17
_diffrn_reflns_theta_min 2.83
_exptl_absorpt_coefficient_mu 0.334
_exptl_absorpt_correction_T_max 1.00000
_exptl_absorpt_correction_T_min 0.97841
_exptl_absorpt_correction_type multi-scan
_exptl_crystal_colour white
_exptl_crystal_density_diffrn 1.253
_exptl_crystal_density_method 'not measured'
_exptl_crystal_description parallel
_exptl_crystal_F_000 2100
_exptl_crystal_size_max 0.5
_exptl_crystal_size_mid 0.4
_exptl_crystal_size_min 0.3
_refine_diff_density_max 0.544
_refine_diff_density_min -0.469
_refine_diff_density_rms 0.068
_refine_ls_extinction_method none
_refine_ls_goodness_of_fit_ref 1.008
_refine_ls_hydrogen_treatment constr
_refine_ls_matrix_type full
_refine_ls_number_parameters 321
_refine_ls_number_reflns 6178
_refine_ls_number_restraints 5
_refine_ls_restrained_S_all 1.010
_refine_ls_R_factor_all 0.0514
_refine_ls_R_factor_gt 0.0415
_refine_ls_shift/su_max 0.001
_refine_ls_shift/su_mean 0.000
_refine_ls_structure_factor_coef Fsqd
_refine_ls_weighting_details 'calc w=1/[\s^2^(Fo^2^)+(0.0510P)^2^+8.0822P] where P=(Fo^2^+2Fc^2^)/3'
_refine_ls_weighting_scheme calc
_refine_ls_wR_factor_gt 0.1022
_refine_ls_wR_factor_ref 0.1081
_reflns_number_gt 5346
_reflns_number_total 6178
_reflns_threshold_expression >2sigma(I)
_cod_data_source_file c4ra13236j1.cif
_cod_data_source_block obbszr
_cod_original_formula_sum 'C28.08 H35.05 N O2 S Zr0.50'
_cod_database_code 7218896

loop_
_symmetry_equiv_pos_as_xyz
'x, y, z'
'-x, y, -z+1/2'
'x+1/2, y+1/2, z'
'-x+1/2, y+1/2, -z+1/2'
'-x, -y, -z'
'x, -y, z-1/2'
'-x+1/2, -y+1/2, -z'
'x+1/2, -y+1/2, z-1/2'

loop_
_atom_site_label
_atom_site_type_symbol
_atom_site_fract_x
_atom_site_fract_y
_atom_site_fract_z
_atom_site_U_iso_or_equiv
_atom_site_adp_type
_atom_site_occupancy
_atom_site_symmetry_multiplicity
_atom_site_calc_flag
_atom_site_refinement_flags
_atom_site_disorder_assembly
_atom_site_disorder_group
Zr Zr 0.5000 0.77270(2) 0.7500 0.01367(9) Uani 1 2 d S . .
O1 O 0.46268(7) 0.74957(12) 0.82675(6) 0.0173(3) Uani 1 1 d . . .
O2 O 0.42130(8) 0.87217(13) 0.72469(6) 0.0211(3) Uani 1 1 d . . .
N1 N 0.42127(9) 0.60352(15) 0.73894(6) 0.0148(3) Uani 1 1 d . . .
C1 C 0.41780(10) 0.68934(17) 0.85806(8) 0.0153(4) Uani 1 1 d . . .
C2 C 0.42216(11) 0.69462(18) 0.91582(8) 0.0167(4) Uani 1 1 d . . .
C3 C 0.37521(11) 0.62380(18) 0.94433(8) 0.0186(4) Uani 1 1 d . . .
H3A H 0.3780 0.6261 0.9823 0.022 Uiso 1 1 calc R . .
C4 C 0.32451(11) 0.55006(18) 0.91948(8) 0.0171(4) Uani 1 1 d . A .
C5 C 0.32016(10) 0.55040(17) 0.86253(8) 0.0163(4) Uani 1 1 d . . .
H5A H 0.2864 0.5032 0.8445 0.020 Uiso 1 1 calc R . .
C6 C 0.36499(10) 0.61948(17) 0.83196(8) 0.0146(4) Uani 1 1 d . . .
C7 C 0.35367(10) 0.62211(19) 0.77067(8) 0.0169(4) Uani 1 1 d . . .
H7A H 0.3181 0.5641 0.7602 0.020 Uiso 1 1 calc R . .
H7B H 0.3329 0.6952 0.7603 0.020 Uiso 1 1 calc R . .
C8 C 0.46077(10) 0.50019(17) 0.75868(8) 0.0167(4) Uani 1 1 d . . .
H8A H 0.4361 0.4330 0.7442 0.020 Uiso 1 1 calc R . .
H8B H 0.4598 0.4970 0.7982 0.020 Uiso 1 1 calc R . .
C9 C 0.39937(11) 0.59557(19) 0.67905(8) 0.0186(4) Uani 1 1 d . . .
H9A H 0.3755 0.6663 0.6685 0.022 Uiso 1 1 calc R . .
H9B H 0.4437 0.5900 0.6586 0.022 Uiso 1 1 calc R . .
C14 C 0.47377(12) 0.7786(2) 0.94660(8) 0.0229(5) Uani 1 1 d . . .
C15 C 0.55332(13) 0.7636(3) 0.93012(10) 0.0401(7) Uani 1 1 d . . .
H15A H 0.5562 0.7728 0.8913 0.060 Uiso 1 1 calc R . .
H15B H 0.5701 0.6889 0.9404 0.060 Uiso 1 1 calc R . .
H15C H 0.5835 0.8197 0.9484 0.060 Uiso 1 1 calc R . .
C16 C 0.44937(16) 0.9000(2) 0.93289(10) 0.0373(6) Uani 1 1 d . . .
H16A H 0.4504 0.9116 0.8941 0.056 Uiso 1 1 calc R . .
H16B H 0.4818 0.9531 0.9511 0.056 Uiso 1 1 calc R . .
H16C H 0.4005 0.9117 0.9449 0.056 Uiso 1 1 calc R . .
C17 C 0.47184(14) 0.7636(2) 1.00879(9) 0.0317(6) Uani 1 1 d . . .
H17A H 0.4227 0.7739 1.0204 0.048 Uiso 1 1 calc R . .
H17B H 0.5032 0.8190 1.0264 0.048 Uiso 1 1 calc R . .
H17C H 0.4884 0.6886 1.0185 0.048 Uiso 1 1 calc R . .
C18 C 0.27375(12) 0.4751(2) 0.95288(9) 0.0235(5) Uani 1 1 d . . .
C19 C 0.2585(2) 0.3615(3) 0.92581(14) 0.0618(10) Uani 1 1 d . A .
H19A H 0.2260 0.3722 0.8946 0.093 Uiso 1 1 calc R . .
H19B H 0.2362 0.3114 0.9513 0.093 Uiso 1 1 calc R . .
H19C H 0.3036 0.3289 0.9144 0.093 Uiso 1 1 calc R . .
C20 C 0.1948(2) 0.5336(4) 0.9512(2) 0.0352(10) Uani 0.688(6) 1 d P A .
H20A H 0.2073 0.5899 0.9247 0.053 Uiso 0.688(6) 1 calc PR A 2
H20B H 0.1441 0.5412 0.9595 0.053 Uiso 0.688(6) 1 calc PR A 2
H20C H 0.2033 0.4591 0.9367 0.053 Uiso 0.688(6) 1 calc PR A 2
C20' C 0.2188(5) 0.5421(9) 0.9775(5) 0.0352(10) Uani 0.312(6) 1 d P A 2
H20D H 0.2149 0.6196 0.9895 0.053 Uiso 0.312(6) 1 calc PR A 2
H20E H 0.2688 0.5254 0.9702 0.053 Uiso 0.312(6) 1 calc PR A 2
H20F H 0.2023 0.4921 1.0055 0.053 Uiso 0.312(6) 1 calc PR A 2
C21 C 0.2964(3) 0.4661(5) 1.01339(17) 0.0438(12) Uani 0.661(6) 1 d P A 1
H21A H 0.2653 0.5138 1.0344 0.066 Uiso 0.661(6) 1 calc PR A 1
H21B H 0.3463 0.4903 1.0187 0.066 Uiso 0.661(6) 1 calc PR A 1
H21C H 0.2918 0.3886 1.0252 0.066 Uiso 0.661(6) 1 calc PR A 1
C21' C 0.3287(6) 0.4160(10) 0.9976(4) 0.0438(12) Uani 0.339(6) 1 d P A 2
H21D H 0.3719 0.3906 0.9802 0.066 Uiso 0.339(6) 1 calc PR A 2
H21E H 0.3048 0.3521 1.0137 0.066 Uiso 0.339(6) 1 calc PR A 2
H21F H 0.3419 0.4702 1.0256 0.066 Uiso 0.339(6) 1 calc PR A 2
C22 C 0.37175(15) 0.9591(2) 0.71474(11) 0.0376(6) Uani 1 1 d . . .
H22A H 0.3227 0.9287 0.7176 0.045 Uiso 1 1 calc R . .
H22B H 0.3766 0.9851 0.6775 0.045 Uiso 1 1 calc R . .
C23 C 0.37997(13) 1.0600(2) 0.75239(10) 0.0274(5) Uani 1 1 d . . .
C24 C 0.42671(16) 1.0598(2) 0.79840(10) 0.0363(6) Uani 1 1 d . . .
H24A H 0.4555 0.9962 0.8062 0.044 Uiso 1 1 calc R . .
C25 C 0.43067(18) 1.1534(2) 0.83267(11) 0.0437(7) Uani 1 1 d . . .
H25A H 0.4619 1.1522 0.8634 0.052 Uiso 1 1 calc R . .
C26 C 0.38851(18) 1.2486(2) 0.82149(13) 0.0459(8) Uani 1 1 d . . .
H26A H 0.3912 1.3114 0.8446 0.055 Uiso 1 1 calc R . .
C27 C 0.34215(16) 1.2496(2) 0.77552(15) 0.0457(8) Uani 1 1 d . . .
H27A H 0.3135 1.3133 0.7676 0.055 Uiso 1 1 calc R . .
C28 C 0.33839(13) 1.1567(2) 0.74164(12) 0.0354(6) Uani 1 1 d . . .
H28A H 0.3073 1.1586 0.7108 0.043 Uiso 1 1 calc R . .
S1 S 0.38133(5) 0.37803(8) 0.63603(3) 0.0378(5) Uani 0.688(18) 1 d P . .
S1C C 0.38133(5) 0.37803(8) 0.63603(3) 0.0378(5) Uani 0.35(6) 1 d P . .
H1C H 0.4299 0.3597 0.6302 0.045 Uiso 0.35 1 calc P . .
C11 C 0.26790(7) 0.48901(15) 0.66040(5) 0.0418(8) Uani 0.65(6) 1 d P . .
H11 H 0.2381 0.5470 0.6728 0.050 Uiso 0.65 1 calc P . .
C11S S 0.26790(7) 0.48901(15) 0.66040(5) 0.0418(8) Uani 0.313(19) 1 d P . .
C12 C 0.3301(7) 0.3130(11) 0.6215(5) 0.044(2) Uani 0.379(10) 1 d P . .
H12 H 0.2920 0.2647 0.6106 0.053 Uiso 0.379(10) 1 calc PR . .
C12' C 0.2925(6) 0.3217(6) 0.6257(2) 0.044(2) Uani 0.637(12) 1 d P . .
C13 C 0.2417(4) 0.3980(6) 0.6418(2) 0.0397(18) Uani 0.668(14) 1 d P . .
H13 H 0.2222 0.3303 0.6280 0.048 Uiso 0.668(14) 1 calc PR . .
C13' C 0.2660(9) 0.3503(16) 0.6320(6) 0.0397(18) Uani 0.343(15) 1 d P . .
C10 C 0.3503(3) 0.5002(6) 0.66170(13) 0.0244(12) Uani 0.94(3) 1 d P . .
C10' C 0.366(2) 0.461(5) 0.6569(13) 0.0244(12) Uani 0.10(2) 1 d P . .

loop_
_atom_site_aniso_label
_atom_site_aniso_U_11
_atom_site_aniso_U_22
_atom_site_aniso_U_33
_atom_site_aniso_U_23
_atom_site_aniso_U_13
_atom_site_aniso_U_12
Zr 0.01220(13) 0.01668(15) 0.01225(14) 0.000 0.00196(9) 0.000
O1 0.0173(7) 0.0218(8) 0.0131(7) -0.0029(6) 0.0039(5) -0.0053(6)
O2 0.0197(7) 0.0245(8) 0.0189(7) -0.0018(6) 0.0000(6) 0.0084(6)
N1 0.0144(8) 0.0195(9) 0.0107(8) -0.0013(7) 0.0016(6) 0.0000(6)
C1 0.0141(9) 0.0164(10) 0.0157(9) -0.0010(8) 0.0038(7) 0.0008(7)
C2 0.0157(9) 0.0197(10) 0.0149(10) -0.0026(8) 0.0018(7) 0.0001(8)
C3 0.0213(10) 0.0225(11) 0.0121(9) -0.0002(8) 0.0022(7) 0.0010(8)
C4 0.0174(9) 0.0174(10) 0.0166(10) 0.0035(8) 0.0016(7) 0.0030(8)
C5 0.0135(9) 0.0165(10) 0.0188(10) -0.0011(8) 0.0007(7) -0.0006(7)
C6 0.0138(9) 0.0179(10) 0.0123(9) -0.0023(8) 0.0025(7) 0.0016(7)
C7 0.0131(9) 0.0235(11) 0.0143(10) -0.0027(8) 0.0017(7) -0.0020(8)
C8 0.0192(10) 0.0160(10) 0.0151(9) -0.0013(8) 0.0034(7) -0.0014(8)
C9 0.0194(9) 0.0249(11) 0.0117(9) -0.0024(8) 0.0012(7) -0.0028(8)
C14 0.0254(11) 0.0290(12) 0.0143(10) -0.0061(9) 0.0027(8) -0.0092(9)
C15 0.0235(12) 0.070(2) 0.0267(13) -0.0202(13) -0.0011(9) -0.0156(12)
C16 0.0609(18) 0.0268(13) 0.0241(12) -0.0080(11) 0.0016(11) -0.0114(12)
C17 0.0376(13) 0.0408(15) 0.0167(11) -0.0068(10) -0.0010(9) -0.0125(11)
C18 0.0299(11) 0.0223(11) 0.0185(11) 0.0049(9) 0.0034(8) -0.0047(9)
C19 0.089(3) 0.0338(16) 0.065(2) -0.0117(15) 0.0484(19) -0.0303(17)
C20 0.024(2) 0.0364(18) 0.047(3) 0.006(2) 0.0188(17) -0.0017(17)
C20' 0.024(2) 0.0364(18) 0.047(3) 0.006(2) 0.0188(17) -0.0017(17)
C21 0.054(3) 0.054(3) 0.023(2) 0.019(2) 0.0026(17) -0.022(2)
C21' 0.054(3) 0.054(3) 0.023(2) 0.019(2) 0.0026(17) -0.022(2)
C22 0.0395(14) 0.0396(15) 0.0328(14) -0.0032(12) -0.0128(11) 0.0198(12)
C23 0.0270(11) 0.0265(12) 0.0293(12) 0.0069(10) 0.0100(9) 0.0075(9)
C24 0.0547(16) 0.0282(13) 0.0261(13) -0.0023(11) 0.0039(11) 0.0171(12)
C25 0.071(2) 0.0309(15) 0.0293(14) -0.0020(12) 0.0091(13) 0.0089(14)
C26 0.062(2) 0.0202(13) 0.0577(19) -0.0055(13) 0.0341(16) -0.0016(12)
C27 0.0336(14) 0.0176(13) 0.087(2) 0.0089(14) 0.0176(15) 0.0048(10)
C28 0.0233(11) 0.0239(13) 0.0597(17) 0.0143(12) 0.0090(11) 0.0017(10)
S1 0.0540(7) 0.0343(6) 0.0249(6) -0.0129(4) -0.0001(4) 0.0043(4)
S1C 0.0540(7) 0.0343(6) 0.0249(6) -0.0129(4) -0.0001(4) 0.0043(4)
C11 0.0303(9) 0.0711(14) 0.0239(9) -0.0082(7) 0.0016(5) -0.0052(7)
C11S 0.0303(9) 0.0711(14) 0.0239(9) -0.0082(7) 0.0016(5) -0.0052(7)
C12 0.059(5) 0.041(3) 0.032(2) -0.0134(19) -0.005(4) -0.017(5)
C12' 0.059(5) 0.041(3) 0.032(2) -0.0134(19) -0.005(4) -0.017(5)
C13 0.047(3) 0.044(4) 0.027(2) -0.012(2) -0.005(2) -0.024(3)
C13' 0.047(3) 0.044(4) 0.027(2) -0.012(2) -0.005(2) -0.024(3)
C10 0.0358(18) 0.025(3) 0.0121(11) -0.0075(13) 0.0013(10) -0.0042(18)
C10' 0.0358(18) 0.025(3) 0.0121(11) -0.0075(13) 0.0013(10) -0.0042(18)

loop_
_atom_type_symbol
_atom_type_description
_atom_type_scat_dispersion_real
_atom_type_scat_dispersion_imag
_atom_type_scat_source
C C 0.0033 0.0016 'International Tables Vol C Tables 4.2.6.8 and 6.1.1.4'
H H 0.0000 0.0000 'International Tables Vol C Tables 4.2.6.8 and 6.1.1.4'
N N 0.0061 0.0033 'International Tables Vol C Tables 4.2.6.8 and 6.1.1.4'
O O 0.0106 0.0060 'International Tables Vol C Tables 4.2.6.8 and 6.1.1.4'
S S 0.1246 0.1234 'International Tables Vol C Tables 4.2.6.8 and 6.1.1.4'
Zr Zr -2.9673 0.5597 'International Tables Vol C Tables 4.2.6.8 and 6.1.1.4'

loop_
_geom_angle_atom_site_label_1
_geom_angle_atom_site_label_2
_geom_angle_atom_site_label_3
_geom_angle
_geom_angle_site_symmetry_1
_geom_angle_site_symmetry_3
O2 Zr O2 105.84(9) 2_656 .
O2 Zr O1 93.11(6) 2_656 .
O2 Zr O1 96.11(6) . .
O2 Zr O1 96.10(6) 2_656 2_656
O2 Zr O1 93.11(6) . 2_656
O1 Zr O1 164.69(8) . 2_656
O2 Zr N1 91.56(6) 2_656 2_656
O2 Zr N1 161.06(6) . 2_656
O1 Zr N1 90.24(6) . 2_656
O1 Zr N1 77.34(5) 2_656 2_656
O2 Zr N1 161.06(6) 2_656 .
O2 Zr N1 91.56(6) . .
O1 Zr N1 77.34(5) . .
O1 Zr N1 90.25(6) 2_656 .
N1 Zr N1 72.41(8) 2_656 .
C1 O1 Zr 145.73(13) . .
C22 O2 Zr 167.71(15) . .
C8 N1 C7 110.53(15) . .
C8 N1 C9 112.03(16) . .
C7 N1 C9 108.51(14) . .
C8 N1 Zr 110.39(11) . .
C7 N1 Zr 108.33(12) . .
C9 N1 Zr 106.90(12) . .
O1 C1 C6 118.17(17) . .
O1 C1 C2 122.21(18) . .
C6 C1 C2 119.62(18) . .
C3 C2 C1 117.30(18) . .
C3 C2 C14 120.77(18) . .
C1 C2 C14 121.87(18) . .
C4 C3 C2 124.21(18) . .
C4 C3 H3A 117.9 . .
C2 C3 H3A 117.9 . .
C3 C4 C5 116.68(19) . .
C3 C4 C18 121.95(18) . .
C5 C4 C18 121.33(18) . .
C6 C5 C4 121.75(18) . .
C6 C5 H5A 119.1 . .
C4 C5 H5A 119.1 . .
C5 C6 C1 120.33(18) . .
C5 C6 C7 119.01(17) . .
C1 C6 C7 120.60(18) . .
N1 C7 C6 115.23(15) . .
N1 C7 H7A 108.5 . .
C6 C7 H7A 108.5 . .
N1 C7 H7B 108.5 . .
C6 C7 H7B 108.5 . .
H7A C7 H7B 107.5 . .
N1 C8 C8 111.36(13) . 2_656
N1 C8 H8A 109.4 . .
C8 C8 H8A 109.4 2_656 .
N1 C8 H8B 109.4 . .
C8 C8 H8B 109.4 2_656 .
H8A C8 H8B 108.0 . .
C10 C9 N1 117.42(19) . .
C10 C9 H9A 107.9 . .
N1 C9 H9A 107.9 . .
C10 C9 H9B 107.9 . .
N1 C9 H9B 107.9 . .
H9A C9 H9B 107.2 . .
C16 C14 C15 108.8(2) . .
C16 C14 C17 107.96(19) . .
C15 C14 C17 107.66(19) . .
C16 C14 C2 108.71(18) . .
C15 C14 C2 111.52(18) . .
C17 C14 C2 112.10(18) . .
C14 C15 H15A 109.5 . .
C14 C15 H15B 109.5 . .
H15A C15 H15B 109.5 . .
C14 C15 H15C 109.5 . .
H15A C15 H15C 109.5 . .
H15B C15 H15C 109.5 . .
C14 C16 H16A 109.5 . .
C14 C16 H16B 109.5 . .
H16A C16 H16B 109.5 . .
C14 C16 H16C 109.5 . .
H16A C16 H16C 109.5 . .
H16B C16 H16C 109.5 . .
C14 C17 H17A 109.5 . .
C14 C17 H17B 109.5 . .
H17A C17 H17B 109.5 . .
C14 C17 H17C 109.5 . .
H17A C17 H17C 109.5 . .
H17B C17 H17C 109.5 . .
C20' C18 C19 123.4(5) . .
C20' C18 C21 78.4(5) . .
C19 C18 C21 113.8(3) . .
C20' C18 C4 110.9(4) . .
C19 C18 C4 112.2(2) . .
C21 C18 C4 114.1(2) . .
C20' C18 C20 28.9(4) . .
C19 C18 C20 102.5(3) . .
C21 C18 C20 105.6(3) . .
C4 C18 C20 107.6(2) . .
C20' C18 C21' 112.3(7) . .
C19 C18 C21' 91.1(5) . .
C21 C18 C21' 34.2(4) . .
C4 C18 C21' 103.6(4) . .
C20 C18 C21' 137.8(5) . .
C18 C19 H19A 109.5 . .
C18 C19 H19B 109.5 . .
H19A C19 H19B 109.5 . .
C18 C19 H19C 109.5 . .
H19A C19 H19C 109.5 . .
H19B C19 H19C 109.5 . .
C20' C20 C18 63.2(8) . .
C20' C20 H20A 109.5 . .
C18 C20 H20A 94.5 . .
C20' C20 H20B 109.5 . .
C18 C20 H20B 155.8 . .
H20A C20 H20B 109.5 . .
C20' C20 H20C 109.5 . .
C18 C20 H20C 57.3 . .
H20A C20 H20C 109.5 . .
H20B C20 H20C 109.5 . .
C20 C20' C18 87.8(10) . .
C20 C20' H20D 109.5 . .
C18 C20' H20D 135.5 . .
C20 C20' H20E 109.5 . .
C18 C20' H20E 28.0 . .
H20D C20' H20E 109.5 . .
C20 C20' H20F 109.5 . .
C18 C20' H20F 102.0 . .
H20D C20' H20F 109.5 . .
H20E C20' H20F 109.5 . .
C18 C21 H21A 109.5 . .
C18 C21 H21B 109.5 . .
H21A C21 H21B 109.5 . .
C18 C21 H21C 109.5 . .
H21A C21 H21C 109.5 . .
H21B C21 H21C 109.5 . .
C18 C21' H21D 109.5 . .
C18 C21' H21E 109.5 . .
H21D C21' H21E 109.5 . .
C18 C21' H21F 109.5 . .
H21D C21' H21F 109.5 . .
H21E C21' H21F 109.5 . .
O2 C22 C23 115.07(19) . .
O2 C22 H22A 108.5 . .
C23 C22 H22A 108.5 . .
O2 C22 H22B 108.5 . .
C23 C22 H22B 108.5 . .
H22A C22 H22B 107.5 . .
C28 C23 C24 118.2(2) . .
C28 C23 C22 119.1(2) . .
C24 C23 C22 122.6(2) . .
C25 C24 C23 120.5(2) . .
C25 C24 H24A 119.8 . .
C23 C24 H24A 119.8 . .
C26 C25 C24 120.5(3) . .
C26 C25 H25A 119.8 . .
C24 C25 H25A 119.8 . .
C25 C26 C27 119.3(3) . .
C25 C26 H26A 120.4 . .
C27 C26 H26A 120.4 . .
C28 C27 C26 120.1(3) . .
C28 C27 H27A 119.9 . .
C26 C27 H27A 119.9 . .
C27 C28 C23 121.4(3) . .
C27 C28 H28A 119.3 . .
C23 C28 H28A 119.3 . .
C10' S1 C12 116.8(19) . .
C10' S1 C10 6.3(19) . .
C12 S1 C10 111.7(7) . .
C10' S1 C12' 98.0(18) . .
C12 S1 C12' 18.8(7) . .
C10 S1 C12' 93.0(3) . .
C10' S1 C13' 83.4(19) . .
C12 S1 C13' 33.3(10) . .
C10 S1 C13' 78.5(6) . .
C12' S1 C13' 14.5(6) . .
C13 C11 C10 116.8(5) . .
C13 C11 H11 121.6 . .
C10 C11 H11 121.6 . .
S1 C12 C13 103.3(8) . .
S1 C12 H12 180.0 . .
C13 C12 H12 76.7 . .
C13' C12' S1 119.3(15) . .
C11 C13 C12 102.5(4) . .
C11 C13 H13 180.0 . .
C12 C13 H13 77.5 . .
C12' C13' S1 46.2(12) . .
C10' C10 C9 113(4) . .
C10' C10 C11 116(4) . .
C9 C10 C11 131.4(6) . .
C10' C10 S1 13(3) . .
C9 C10 S1 123.0(4) . .
C11 C10 S1 105.6(3) . .
C10 C10' S1 161(5) . .

loop_
_geom_bond_atom_site_label_1
_geom_bond_atom_site_label_2
_geom_bond_distance
_geom_bond_site_symmetry_2
Zr O2 1.9390(14) 2_656
Zr O2 1.9391(14) .
Zr O1 2.0408(14) .
Zr O1 2.0409(14) 2_656
Zr N1 2.4643(17) 2_656
Zr N1 2.4644(17) .
O1 C1 1.344(2) .
O2 C22 1.381(3) .
N1 C8 1.485(3) .
N1 C7 1.499(2) .
N1 C9 1.510(2) .
C1 C6 1.404(3) .
C1 C2 1.416(3) .
C2 C3 1.400(3) .
C2 C14 1.544(3) .
C3 C4 1.393(3) .
C3 H3A 0.9300 .
C4 C5 1.394(3) .
C4 C18 1.536(3) .
C5 C6 1.391(3) .
C5 H5A 0.9300 .
C6 C7 1.509(3) .
C7 H7A 0.9700 .
C7 H7B 0.9700 .
C8 C8 1.511(4) 2_656
C8 H8A 0.9700 .
C8 H8B 0.9700 .
C9 C10 1.489(5) .
C9 H9A 0.9700 .
C9 H9B 0.9700 .
C14 C16 1.529(4) .
C14 C15 1.533(3) .
C14 C17 1.535(3) .
C15 H15A 0.9600 .
C15 H15B 0.9600 .
C15 H15C 0.9600 .
C16 H16A 0.9600 .
C16 H16B 0.9600 .
C16 H16C 0.9600 .
C17 H17A 0.9600 .
C17 H17B 0.9600 .
C17 H17C 0.9600 .
C18 C20' 1.428(10) .
C18 C19 1.512(4) .
C18 C21 1.529(4) .
C18 C20 1.598(5) .
C18 C21' 1.617(10) .
C19 H19A 0.9600 .
C19 H19B 0.9600 .
C19 H19C 0.9600 .
C20 C20' 0.774(10) .
C20 H20A 0.9600 .
C20 H20B 0.9600 .
C20 H20C 0.9600 .
C20' H20D 0.9600 .
C20' H20E 0.9600 .
C20' H20F 0.9600 .
C21 H21A 0.9600 .
C21 H21B 0.9600 .
C21 H21C 0.9600 .
C21' H21D 0.9600 .
C21' H21E 0.9600 .
C21' H21F 0.9600 .
C22 C23 1.507(4) .
C22 H22A 0.9700 .
C22 H22B 0.9700 .
C23 C28 1.387(3) .
C23 C24 1.390(3) .
C24 C25 1.385(4) .
C24 H24A 0.9300 .
C25 C26 1.381(4) .
C25 H25A 0.9300 .
C26 C27 1.385(5) .
C26 H26A 0.9300 .
C27 C28 1.371(4) .
C27 H27A 0.9300 .
C28 H28A 0.9300 .
S1 C10' 1.14(7) .
S1 C12 1.251(11) .
S1 C10 1.674(9) .
S1 C12' 1.764(9) .
S1 C13' 2.133(15) .
C11 C13 1.252(6) .
C11 C10 1.512(5) .
C11 H11 0.9300 .
C12 C13 1.979(18) .
C12 H12 0.9300 .
C12' C13' 0.61(2) .
C13 H13 0.9300 .
C10 C10' 0.55(6) .
